data_7005526
loop_
_publ_author_name
'Hua, Guoxiong'
'Li, Yang'
'Slawin, Alexandra M. Z.'
'Woollins, J. Derek'

_publ_section_title
;
 Stereoselective synthesis of olefins by a reductive coupling reaction.
;
_journal_issue 15
_journal_name_full 'Dalton transactions (Cambridge, England : 2003)'
_journal_page_first 1477
_journal_page_last 1480
_journal_paper_doi 10.1039/b702818k
_journal_year 2007
_chemical_formula_moiety 'C35 H25 P Se'
_chemical_formula_sum 'C35 H25 P Se'
_chemical_formula_weight 555.28
_chemical_name_systematic
;
?
;
_space_group_IT_number 2
_symmetry_cell_setting triclinic
_symmetry_space_group_name_Hall '-P 1'
_symmetry_space_group_name_H-M 'P -1'
_atom_sites_solution_hydrogens geom
_atom_sites_solution_primary direct
_atom_sites_solution_secondary difmap
_audit_creation_method SHELXL-97
_cell_angle_alpha 110.949(5)
_cell_angle_beta 96.458(5)
_cell_angle_gamma 106.949(5)
_cell_formula_units_Z 2
_cell_length_a 8.7786(16)
_cell_length_b 12.928(3)
_cell_length_c 13.292(3)
_cell_measurement_reflns_used 3739
_cell_measurement_temperature 93(2)
_cell_measurement_theta_max 24.78
_cell_measurement_theta_min 1.71
_cell_volume 1307.4(5)
_computing_cell_refinement 'CrystalClear (Rigaku Corp., 2004)'
_computing_data_collection 'CrystalClear (Rigaku Corp., 2004)'
_computing_data_reduction 'CrystalClear (Rigaku Corp., 2004)'
_computing_molecular_graphics PLATON
_computing_publication_material 'Bruker SHELXTL'
_computing_structure_refinement 'SHELXL-97 (Sheldrick, 1997)'
_computing_structure_solution 'SHELXS-97 (Sheldrick, 1990)'
_diffrn_ambient_temperature 93(2)
_diffrn_detector_area_resol_mean 0.83
_diffrn_measured_fraction_theta_full 0.930
_diffrn_measured_fraction_theta_max 0.730
_diffrn_measurement_device_type CCD
_diffrn_measurement_method dtprofit.ref
_diffrn_radiation_monochromator confocal
_diffrn_radiation_source 'rotating anode'
_diffrn_radiation_type MoK\a
_diffrn_radiation_wavelength 0.71073
_diffrn_reflns_av_R_equivalents 0.0522
_diffrn_reflns_av_sigmaI/netI 0.1470
_diffrn_reflns_limit_h_max 10
_diffrn_reflns_limit_h_min -11
_diffrn_reflns_limit_k_max 16
_diffrn_reflns_limit_k_min -15
_diffrn_reflns_limit_l_max 17
_diffrn_reflns_limit_l_min -15
_diffrn_reflns_number 8762
_diffrn_reflns_theta_full 25.00
_diffrn_reflns_theta_max 28.24
_diffrn_reflns_theta_min 2.51
_exptl_absorpt_coefficient_mu 1.520
_exptl_absorpt_correction_T_max 0.9279
_exptl_absorpt_correction_T_min 0.8628
_exptl_absorpt_correction_type multi-scan
_exptl_crystal_colour Brown
_exptl_crystal_density_diffrn 1.411
_exptl_crystal_density_method 'not measured'
_exptl_crystal_description Prism
_exptl_crystal_F_000 568
_exptl_crystal_size_max 0.10
_exptl_crystal_size_mid 0.08
_exptl_crystal_size_min 0.05
_refine_diff_density_max 0.578
_refine_diff_density_min -0.561
_refine_diff_density_rms 0.090
_refine_ls_extinction_method none
_refine_ls_goodness_of_fit_ref 0.945
_refine_ls_hydrogen_treatment constr
_refine_ls_matrix_type full
_refine_ls_number_parameters 334
_refine_ls_number_reflns 4720
_refine_ls_number_restraints 0
_refine_ls_restrained_S_all 0.945
_refine_ls_R_factor_all 0.0930
_refine_ls_R_factor_gt 0.0563
_refine_ls_shift/su_max 0.000
_refine_ls_shift/su_mean 0.000
_refine_ls_structure_factor_coef Fsqd
_refine_ls_weighting_details 'calc w=1/[\s^2^(Fo^2^)+(0.0280P)^2^+0.0000P] where P=(Fo^2^+2Fc^2^)/3'
_refine_ls_weighting_scheme calc
_refine_ls_wR_factor_gt 0.0926
_refine_ls_wR_factor_ref 0.1082
_reflns_number_gt 3071
_reflns_number_total 4720
_reflns_threshold_expression >2sigma(I)
_cod_data_source_file b702818k.txt
_cod_data_source_block 17
_cod_depositor_comments
;
The following automatic conversions were performed:
'_symmetry_cell_setting' value 'Triclinic' changed to 'triclinic'
according to '/home/saulius/struct/CIF-dictionaries/cif_core.dic'
dictionary named 'cif_core.dic' version 2.4.1 from 2010-06-29.

Automatic conversion script
Id: cif_fix_enum 1527 2010-12-29 10:47:43Z saulius 
;
_cod_original_cell_volume 1307.3(5)
_cod_original_sg_symbol_H-M P-1
_cod_database_code 7005526

loop_
_symmetry_equiv_pos_as_xyz
'x, y, z'
'-x, -y, -z'

loop_
_atom_site_label
_atom_site_type_symbol
_atom_site_fract_x
_atom_site_fract_y
_atom_site_fract_z
_atom_site_U_iso_or_equiv
_atom_site_adp_type
_atom_site_occupancy
_atom_site_symmetry_multiplicity
_atom_site_calc_flag
_atom_site_refinement_flags
_atom_site_disorder_assembly
_atom_site_disorder_group
Se1 Se 0.07052(5) -0.03489(4) 0.32467(4) 0.03075(17) Uani 1 1 d . . .
P1 P 0.24949(13) 0.12524(11) 0.34684(10) 0.0267(3) Uani 1 1 d . . .
C1 C 0.2329(4) 0.1842(4) 0.2439(4) 0.0193(10) Uani 1 1 d . . .
C2 C 0.2211(4) 0.1504(4) 0.1334(4) 0.0213(10) Uani 1 1 d . . .
C3 C 0.1913(5) 0.2463(3) 0.1024(3) 0.0191(10) Uani 1 1 d . . .
H3 H 0.0799 0.2126 0.0511 0.023 Uiso 1 1 calc R . .
C4 C 0.1905(4) 0.3395(4) 0.2119(4) 0.0199(10) Uani 1 1 d . . .
C5 C 0.2146(5) 0.3014(4) 0.2933(4) 0.0223(10) Uani 1 1 d . . .
C6 C 0.2149(5) 0.3394(4) 0.4105(4) 0.0224(10) Uani 1 1 d . . .
C7 C 0.2369(5) 0.2570(4) 0.4534(4) 0.0242(11) Uani 1 1 d . . .
C8 C 0.2344(5) 0.2741(4) 0.5624(4) 0.0320(12) Uani 1 1 d . . .
H8 H 0.2488 0.2178 0.5893 0.038 Uiso 1 1 calc R . .
C9 C 0.2104(5) 0.3750(4) 0.6316(4) 0.0340(12) Uani 1 1 d . . .
H9 H 0.2091 0.3880 0.7064 0.041 Uiso 1 1 calc R . .
C10 C 0.1886(5) 0.4564(4) 0.5920(4) 0.0333(12) Uani 1 1 d . . .
H10 H 0.1729 0.5251 0.6402 0.040 Uiso 1 1 calc R . .
C11 C 0.1892(5) 0.4390(4) 0.4820(4) 0.0277(11) Uani 1 1 d . . .
H11 H 0.1721 0.4951 0.4557 0.033 Uiso 1 1 calc R . .
C12 C 0.4591(5) 0.1318(4) 0.3785(4) 0.0277(11) Uani 1 1 d . . .
C13 C 0.4939(6) 0.0368(5) 0.3856(4) 0.0416(14) Uani 1 1 d . . .
H13 H 0.4064 -0.0328 0.3749 0.050 Uiso 1 1 calc R . .
C14 C 0.6545(6) 0.0412(5) 0.4079(4) 0.0447(14) Uani 1 1 d . . .
H14 H 0.6766 -0.0255 0.4110 0.054 Uiso 1 1 calc R . .
C15 C 0.7826(5) 0.1441(5) 0.4259(4) 0.0393(14) Uani 1 1 d . . .
H15 H 0.8935 0.1499 0.4440 0.047 Uiso 1 1 calc R . .
C16 C 0.7461(6) 0.2376(4) 0.4170(4) 0.0330(12) Uani 1 1 d . . .
H16 H 0.8329 0.3077 0.4279 0.040 Uiso 1 1 calc R . .
C17 C 0.5941(5) 0.2316(4) 0.3938(3) 0.0213(10) Uani 1 1 d . . .
H17 H 0.5740 0.2974 0.3869 0.026 Uiso 1 1 calc R . .
C18 C 0.2367(4) 0.0438(4) 0.0533(4) 0.0210(10) Uani 1 1 d . . .
C19 C 0.3133(5) -0.0221(4) 0.0876(4) 0.0295(12) Uani 1 1 d . . .
H19 H 0.3539 0.0011 0.1647 0.035 Uiso 1 1 calc R . .
C20 C 0.3317(5) -0.1220(4) 0.0107(4) 0.0357(13) Uani 1 1 d . . .
H20 H 0.3848 -0.1660 0.0354 0.043 Uiso 1 1 calc R . .
C21 C 0.2720(5) -0.1562(4) -0.1015(4) 0.0296(12) Uani 1 1 d . . .
H21 H 0.2851 -0.2237 -0.1540 0.036 Uiso 1 1 calc R . .
C22 C 0.1943(5) -0.0938(4) -0.1376(4) 0.0262(11) Uani 1 1 d . . .
H22 H 0.1525 -0.1185 -0.2148 0.031 Uiso 1 1 calc R . .
C23 C 0.1765(5) 0.0057(4) -0.0613(4) 0.0222(10) Uani 1 1 d . . .
H23 H 0.1227 0.0487 -0.0870 0.027 Uiso 1 1 calc R . .
C24 C 0.3182(5) 0.2954(4) 0.0459(4) 0.0216(10) Uani 1 1 d . . .
C25 C 0.4828(5) 0.3559(4) 0.1071(4) 0.0285(11) Uani 1 1 d . . .
H25 H 0.5113 0.3674 0.1825 0.034 Uiso 1 1 calc R . .
C26 C 0.6005(6) 0.3976(4) 0.0593(4) 0.0328(12) Uani 1 1 d . . .
H26 H 0.7108 0.4386 0.1020 0.039 Uiso 1 1 calc R . .
C27 C 0.5641(6) 0.3821(4) -0.0486(5) 0.0360(13) Uani 1 1 d . . .
H27 H 0.6484 0.4124 -0.0806 0.043 Uiso 1 1 calc R . .
C28 C 0.4020(6) 0.3214(4) -0.1122(4) 0.0400(13) Uani 1 1 d . . .
H28 H 0.3757 0.3085 -0.1881 0.048 Uiso 1 1 calc R . .
C29 C 0.2795(6) 0.2801(4) -0.0626(4) 0.0313(12) Uani 1 1 d . . .
H29 H 0.1685 0.2412 -0.1043 0.038 Uiso 1 1 calc R . .
C30 C 0.1790(5) 0.4533(4) 0.2203(4) 0.0214(10) Uani 1 1 d . . .
C31 C 0.0595(5) 0.4585(4) 0.1459(4) 0.0260(11) Uani 1 1 d . . .
H31 H -0.0178 0.3869 0.0895 0.031 Uiso 1 1 calc R . .
C32 C 0.0511(5) 0.5668(4) 0.1528(4) 0.0323(12) Uani 1 1 d . . .
H32 H -0.0317 0.5684 0.1014 0.039 Uiso 1 1 calc R . .
C33 C 0.1638(6) 0.6726(4) 0.2347(4) 0.0350(13) Uani 1 1 d . . .
H33 H 0.1580 0.7465 0.2400 0.042 Uiso 1 1 calc R . .
C34 C 0.2845(6) 0.6686(4) 0.3082(4) 0.0322(12) Uani 1 1 d . . .
H34 H 0.3626 0.7405 0.3638 0.039 Uiso 1 1 calc R . .
C35 C 0.2929(5) 0.5619(4) 0.3020(4) 0.0263(11) Uani 1 1 d . . .
H35 H 0.3765 0.5613 0.3535 0.032 Uiso 1 1 calc R . .

loop_
_atom_site_aniso_label
_atom_site_aniso_U_11
_atom_site_aniso_U_22
_atom_site_aniso_U_33
_atom_site_aniso_U_23
_atom_site_aniso_U_13
_atom_site_aniso_U_12
Se1 0.0302(3) 0.0279(3) 0.0334(3) 0.0120(3) 0.0065(2) 0.0107(2)
P1 0.0272(6) 0.0294(8) 0.0231(8) 0.0090(6) 0.0036(5) 0.0127(6)
C1 0.015(2) 0.020(2) 0.021(3) 0.007(2) -0.0008(17) 0.0059(19)
C2 0.017(2) 0.021(3) 0.024(3) 0.007(2) 0.0034(18) 0.0074(19)
C3 0.020(2) 0.015(2) 0.017(3) 0.002(2) 0.0010(17) 0.0047(19)
C4 0.014(2) 0.020(3) 0.021(3) 0.005(2) 0.0017(17) 0.0056(19)
C5 0.017(2) 0.021(3) 0.022(3) 0.004(2) 0.0028(18) 0.0049(19)
C6 0.020(2) 0.023(3) 0.017(3) 0.006(2) 0.0024(18) 0.001(2)
C7 0.019(2) 0.029(3) 0.021(3) 0.007(2) 0.0056(18) 0.008(2)
C8 0.036(3) 0.042(3) 0.022(3) 0.015(3) 0.007(2) 0.017(2)
C9 0.040(3) 0.042(3) 0.018(3) 0.008(3) 0.007(2) 0.017(3)
C10 0.030(3) 0.028(3) 0.029(3) -0.001(2) 0.009(2) 0.007(2)
C11 0.032(2) 0.024(3) 0.022(3) 0.004(2) 0.005(2) 0.010(2)
C12 0.035(3) 0.034(3) 0.018(3) 0.006(2) 0.007(2) 0.024(2)
C13 0.035(3) 0.047(4) 0.044(4) 0.021(3) 0.008(2) 0.015(3)
C14 0.047(3) 0.067(4) 0.050(4) 0.038(3) 0.020(3) 0.040(3)
C15 0.024(3) 0.063(4) 0.024(3) 0.006(3) 0.004(2) 0.022(3)
C16 0.040(3) 0.028(3) 0.023(3) 0.001(2) 0.013(2) 0.011(2)
C17 0.018(2) 0.018(3) 0.012(2) -0.0033(19) 0.0004(17) -0.002(2)
C18 0.016(2) 0.024(3) 0.024(3) 0.012(2) 0.0068(18) 0.005(2)
C19 0.038(3) 0.027(3) 0.025(3) 0.009(2) 0.003(2) 0.020(2)
C20 0.043(3) 0.036(3) 0.045(4) 0.023(3) 0.015(3) 0.028(3)
C21 0.032(3) 0.025(3) 0.026(3) 0.000(2) 0.012(2) 0.011(2)
C22 0.029(2) 0.025(3) 0.025(3) 0.007(2) 0.009(2) 0.013(2)
C23 0.021(2) 0.020(3) 0.024(3) 0.009(2) 0.0005(18) 0.007(2)
C24 0.027(2) 0.013(2) 0.022(3) 0.004(2) 0.0048(19) 0.006(2)
C25 0.028(2) 0.022(3) 0.033(3) 0.008(2) 0.004(2) 0.010(2)
C26 0.035(3) 0.020(3) 0.045(4) 0.010(3) 0.018(2) 0.013(2)
C27 0.041(3) 0.024(3) 0.051(4) 0.016(3) 0.028(3) 0.017(2)
C28 0.060(3) 0.047(3) 0.031(3) 0.025(3) 0.021(3) 0.031(3)
C29 0.041(3) 0.023(3) 0.026(3) 0.008(2) 0.004(2) 0.010(2)
C30 0.022(2) 0.026(3) 0.020(3) 0.011(2) 0.0086(18) 0.011(2)
C31 0.018(2) 0.024(3) 0.035(3) 0.013(2) 0.0037(19) 0.007(2)
C32 0.026(2) 0.032(3) 0.040(3) 0.015(3) 0.008(2) 0.013(2)
C33 0.046(3) 0.029(3) 0.045(4) 0.020(3) 0.022(3) 0.024(3)
C34 0.049(3) 0.017(3) 0.024(3) 0.003(2) 0.017(2) 0.006(2)
C35 0.030(2) 0.022(3) 0.021(3) 0.004(2) 0.0021(19) 0.008(2)

loop_
_atom_type_symbol
_atom_type_description
_atom_type_scat_dispersion_real
_atom_type_scat_dispersion_imag
_atom_type_scat_source
C C 0.0030 0.0020 'International Tables Vol C Tables 4.2.6.8 and 6.1.1.4'
H H 0.0000 0.0000 'International Tables Vol C Tables 4.2.6.8 and 6.1.1.4'
P P 0.1020 0.0940 'International Tables Vol C Tables 4.2.6.8 and 6.1.1.4'
Se Se -0.0930 2.2260 'International Tables Vol C Tables 4.2.6.8 and 6.1.1.4'

loop_
_geom_angle_atom_site_label_1
_geom_angle_atom_site_label_2
_geom_angle_atom_site_label_3
_geom_angle
_geom_angle_site_symmetry_1
_geom_angle_site_symmetry_3
_geom_angle_publ_flag
C1 P1 C12 107.27(19) . . ?
C1 P1 C7 91.3(2) . . ?
C12 P1 C7 106.9(2) . . ?
C1 P1 Se1 119.56(13) . . ?
C12 P1 Se1 114.64(16) . . ?
C7 P1 Se1 114.37(14) . . ?
C2 C1 C5 110.5(4) . . ?
C2 C1 P1 139.0(4) . . ?
C5 C1 P1 110.3(3) . . ?
C1 C2 C18 128.9(4) . . ?
C1 C2 C3 107.9(4) . . ?
C18 C2 C3 123.2(4) . . ?
C2 C3 C4 104.1(4) . . ?
C2 C3 C24 113.0(3) . . ?
C4 C3 C24 113.3(3) . . ?
C2 C3 H3 108.8 . . ?
C4 C3 H3 108.8 . . ?
C24 C3 H3 108.8 . . ?
C5 C4 C30 129.5(4) . . ?
C5 C4 C3 108.7(4) . . ?
C30 C4 C3 121.7(4) . . ?
C4 C5 C6 137.6(4) . . ?
C4 C5 C1 108.8(4) . . ?
C6 C5 C1 113.4(4) . . ?
C11 C6 C7 117.7(4) . . ?
C11 C6 C5 129.6(4) . . ?
C7 C6 C5 112.7(4) . . ?
C8 C7 C6 121.8(4) . . ?
C8 C7 P1 125.6(4) . . ?
C6 C7 P1 112.4(3) . . ?
C7 C8 C9 119.0(5) . . ?
C7 C8 H8 120.5 . . ?
C9 C8 H8 120.5 . . ?
C10 C9 C8 120.4(5) . . ?
C10 C9 H9 119.8 . . ?
C8 C9 H9 119.8 . . ?
C9 C10 C11 120.9(5) . . ?
C9 C10 H10 119.5 . . ?
C11 C10 H10 119.5 . . ?
C6 C11 C10 120.2(5) . . ?
C6 C11 H11 119.9 . . ?
C10 C11 H11 119.9 . . ?
C13 C12 C17 116.6(4) . . ?
C13 C12 P1 121.3(4) . . ?
C17 C12 P1 122.1(4) . . ?
C12 C13 C14 121.2(5) . . ?
C12 C13 H13 119.4 . . ?
C14 C13 H13 119.4 . . ?
C13 C14 C15 119.3(5) . . ?
C13 C14 H14 120.3 . . ?
C15 C14 H14 120.3 . . ?
C16 C15 C14 118.8(4) . . ?
C16 C15 H15 120.6 . . ?
C14 C15 H15 120.6 . . ?
C17 C16 C15 121.3(4) . . ?
C17 C16 H16 119.4 . . ?
C15 C16 H16 119.4 . . ?
C16 C17 C12 122.7(5) . . ?
C16 C17 H17 118.6 . . ?
C12 C17 H17 118.6 . . ?
C19 C18 C23 117.7(4) . . ?
C19 C18 C2 121.4(4) . . ?
C23 C18 C2 120.9(4) . . ?
C18 C19 C20 121.1(5) . . ?
C18 C19 H19 119.4 . . ?
C20 C19 H19 119.4 . . ?
C21 C20 C19 119.5(4) . . ?
C21 C20 H20 120.2 . . ?
C19 C20 H20 120.2 . . ?
C22 C21 C20 120.5(5) . . ?
C22 C21 H21 119.7 . . ?
C20 C21 H21 119.7 . . ?
C21 C22 C23 120.0(4) . . ?
C21 C22 H22 120.0 . . ?
C23 C22 H22 120.0 . . ?
C22 C23 C18 121.1(4) . . ?
C22 C23 H23 119.4 . . ?
C18 C23 H23 119.4 . . ?
C29 C24 C25 118.9(4) . . ?
C29 C24 C3 122.8(4) . . ?
C25 C24 C3 118.3(4) . . ?
C26 C25 C24 120.4(5) . . ?
C26 C25 H25 119.8 . . ?
C24 C25 H25 119.8 . . ?
C25 C26 C27 121.4(5) . . ?
C25 C26 H26 119.3 . . ?
C27 C26 H26 119.3 . . ?
C26 C27 C28 119.8(4) . . ?
C26 C27 H27 120.1 . . ?
C28 C27 H27 120.1 . . ?
C29 C28 C27 119.1(5) . . ?
C29 C28 H28 120.5 . . ?
C27 C28 H28 120.5 . . ?
C24 C29 C28 120.5(4) . . ?
C24 C29 H29 119.7 . . ?
C28 C29 H29 119.7 . . ?
C31 C30 C35 117.5(4) . . ?
C31 C30 C4 121.4(4) . . ?
C35 C30 C4 121.1(4) . . ?
C30 C31 C32 121.2(4) . . ?
C30 C31 H31 119.4 . . ?
C32 C31 H31 119.4 . . ?
C33 C32 C31 120.1(4) . . ?
C33 C32 H32 119.9 . . ?
C31 C32 H32 119.9 . . ?
C34 C33 C32 119.2(5) . . ?
C34 C33 H33 120.4 . . ?
C32 C33 H33 120.4 . . ?
C35 C34 C33 120.9(4) . . ?
C35 C34 H34 119.6 . . ?
C33 C34 H34 119.6 . . ?
C34 C35 C30 121.1(4) . . ?
C34 C35 H35 119.4 . . ?
C30 C35 H35 119.4 . . ?

loop_
_geom_bond_atom_site_label_1
_geom_bond_atom_site_label_2
_geom_bond_distance
_geom_bond_site_symmetry_2
_geom_bond_publ_flag
Se1 P1 2.0986(13) . ?
P1 C1 1.800(4) . ?
P1 C12 1.811(4) . ?
P1 C7 1.828(5) . ?
C1 C2 1.356(6) . ?
C1 C5 1.486(6) . ?
C2 C18 1.465(6) . ?
C2 C3 1.519(6) . ?
C3 C4 1.524(6) . ?
C3 C24 1.525(6) . ?
C3 H3 1.0000 . ?
C4 C5 1.359(6) . ?
C4 C30 1.470(6) . ?
C5 C6 1.456(6) . ?
C6 C11 1.398(6) . ?
C6 C7 1.423(6) . ?
C7 C8 1.388(6) . ?
C8 C9 1.392(6) . ?
C8 H8 0.9500 . ?
C9 C10 1.382(6) . ?
C9 H9 0.9500 . ?
C10 C11 1.399(6) . ?
C10 H10 0.9500 . ?
C11 H11 0.9500 . ?
C12 C13 1.380(6) . ?
C12 C17 1.406(6) . ?
C13 C14 1.388(6) . ?
C13 H13 0.9500 . ?
C14 C15 1.390(6) . ?
C14 H14 0.9500 . ?
C15 C16 1.377(6) . ?
C15 H15 0.9500 . ?
C16 C17 1.309(6) . ?
C16 H16 0.9500 . ?
C17 H17 0.9500 . ?
C18 C19 1.388(6) . ?
C18 C23 1.404(5) . ?
C19 C20 1.397(6) . ?
C19 H19 0.9500 . ?
C20 C21 1.383(6) . ?
C20 H20 0.9500 . ?
C21 C22 1.368(6) . ?
C21 H21 0.9500 . ?
C22 C23 1.388(6) . ?
C22 H22 0.9500 . ?
C23 H23 0.9500 . ?
C24 C29 1.371(6) . ?
C24 C25 1.408(5) . ?
C25 C26 1.353(6) . ?
C25 H25 0.9500 . ?
C26 C27 1.362(6) . ?
C26 H26 0.9500 . ?
C27 C28 1.400(6) . ?
C27 H27 0.9500 . ?
C28 C29 1.399(6) . ?
C28 H28 0.9500 . ?
C29 H29 0.9500 . ?
C30 C31 1.392(5) . ?
C30 C35 1.413(6) . ?
C31 C32 1.395(6) . ?
C31 H31 0.9500 . ?
C32 C33 1.392(6) . ?
C32 H32 0.9500 . ?
C33 C34 1.384(6) . ?
C33 H33 0.9500 . ?
C34 C35 1.376(6) . ?
C34 H34 0.9500 . ?
C35 H35 0.9500 . ?

loop_
_geom_torsion_atom_site_label_1
_geom_torsion_atom_site_label_2
_geom_torsion_atom_site_label_3
_geom_torsion_atom_site_label_4
_geom_torsion
_geom_torsion_site_symmetry_1
_geom_torsion_site_symmetry_2
_geom_torsion_site_symmetry_3
_geom_torsion_site_symmetry_4
_geom_torsion_publ_flag
C12 P1 C1 C2 76.5(5) . . . . ?
C7 P1 C1 C2 -175.4(4) . . . . ?
Se1 P1 C1 C2 -56.3(5) . . . . ?
C12 P1 C1 C5 -109.4(3) . . . . ?
C7 P1 C1 C5 -1.3(3) . . . . ?
Se1 P1 C1 C5 117.9(2) . . . . ?
C5 C1 C2 C18 178.0(3) . . . . ?
P1 C1 C2 C18 -7.9(7) . . . . ?
C5 C1 C2 C3 -0.7(4) . . . . ?
P1 C1 C2 C3 173.5(3) . . . . ?
C1 C2 C3 C4 0.8(4) . . . . ?
C18 C2 C3 C4 -178.0(3) . . . . ?
C1 C2 C3 C24 124.1(4) . . . . ?
C18 C2 C3 C24 -54.7(5) . . . . ?
C2 C3 C4 C5 -0.6(4) . . . . ?
C24 C3 C4 C5 -123.7(4) . . . . ?
C2 C3 C4 C30 174.7(3) . . . . ?
C24 C3 C4 C30 51.6(5) . . . . ?
C30 C4 C5 C6 11.2(8) . . . . ?
C3 C4 C5 C6 -174.0(4) . . . . ?
C30 C4 C5 C1 -174.6(4) . . . . ?
C3 C4 C5 C1 0.2(4) . . . . ?
C2 C1 C5 C4 0.3(4) . . . . ?
P1 C1 C5 C4 -175.6(3) . . . . ?
C2 C1 C5 C6 176.1(3) . . . . ?
P1 C1 C5 C6 0.1(4) . . . . ?
C4 C5 C6 C11 -0.9(8) . . . . ?
C1 C5 C6 C11 -175.0(4) . . . . ?
C4 C5 C6 C7 175.6(4) . . . . ?
C1 C5 C6 C7 1.5(5) . . . . ?
C11 C6 C7 C8 -0.4(6) . . . . ?
C5 C6 C7 C8 -177.4(4) . . . . ?
C11 C6 C7 P1 174.5(3) . . . . ?
C5 C6 C7 P1 -2.4(4) . . . . ?
C1 P1 C7 C8 176.9(4) . . . . ?
C12 P1 C7 C8 -74.6(4) . . . . ?
Se1 P1 C7 C8 53.4(4) . . . . ?
C1 P1 C7 C6 2.1(3) . . . . ?
C12 P1 C7 C6 110.6(3) . . . . ?
Se1 P1 C7 C6 -121.4(3) . . . . ?
C6 C7 C8 C9 -0.3(6) . . . . ?
P1 C7 C8 C9 -174.6(3) . . . . ?
C7 C8 C9 C10 0.4(6) . . . . ?
C8 C9 C10 C11 0.3(7) . . . . ?
C7 C6 C11 C10 1.1(6) . . . . ?
C5 C6 C11 C10 177.5(4) . . . . ?
C9 C10 C11 C6 -1.1(6) . . . . ?
C1 P1 C12 C13 -134.6(4) . . . . ?
C7 P1 C12 C13 128.6(4) . . . . ?
Se1 P1 C12 C13 0.7(5) . . . . ?
C1 P1 C12 C17 43.4(4) . . . . ?
C7 P1 C12 C17 -53.4(4) . . . . ?
Se1 P1 C12 C17 178.7(3) . . . . ?
C17 C12 C13 C14 0.8(7) . . . . ?
P1 C12 C13 C14 178.9(4) . . . . ?
C12 C13 C14 C15 1.4(8) . . . . ?
C13 C14 C15 C16 -2.3(7) . . . . ?
C14 C15 C16 C17 1.1(7) . . . . ?
C15 C16 C17 C12 1.2(7) . . . . ?
C13 C12 C17 C16 -2.1(7) . . . . ?
P1 C12 C17 C16 179.8(4) . . . . ?
C1 C2 C18 C19 -19.0(6) . . . . ?
C3 C2 C18 C19 159.4(4) . . . . ?
C1 C2 C18 C23 161.9(4) . . . . ?
C3 C2 C18 C23 -19.7(5) . . . . ?
C23 C18 C19 C20 0.8(6) . . . . ?
C2 C18 C19 C20 -178.3(4) . . . . ?
C18 C19 C20 C21 -0.3(6) . . . . ?
C19 C20 C21 C22 -0.5(6) . . . . ?
C20 C21 C22 C23 0.8(6) . . . . ?
C21 C22 C23 C18 -0.2(6) . . . . ?
C19 C18 C23 C22 -0.6(6) . . . . ?
C2 C18 C23 C22 178.6(3) . . . . ?
C2 C3 C24 C29 114.1(5) . . . . ?
C4 C3 C24 C29 -127.8(4) . . . . ?
C2 C3 C24 C25 -64.1(5) . . . . ?
C4 C3 C24 C25 54.0(5) . . . . ?
C29 C24 C25 C26 -0.3(7) . . . . ?
C3 C24 C25 C26 177.9(4) . . . . ?
C24 C25 C26 C27 -0.3(7) . . . . ?
C25 C26 C27 C28 -0.3(7) . . . . ?
C26 C27 C28 C29 1.5(7) . . . . ?
C25 C24 C29 C28 1.5(7) . . . . ?
C3 C24 C29 C28 -176.6(4) . . . . ?
C27 C28 C29 C24 -2.1(7) . . . . ?
C5 C4 C30 C31 -136.3(5) . . . . ?
C3 C4 C30 C31 49.5(6) . . . . ?
C5 C4 C30 C35 46.0(6) . . . . ?
C3 C4 C30 C35 -128.2(4) . . . . ?
C35 C30 C31 C32 -0.9(6) . . . . ?
C4 C30 C31 C32 -178.7(4) . . . . ?
C30 C31 C32 C33 0.3(7) . . . . ?
C31 C32 C33 C34 0.5(7) . . . . ?
C32 C33 C34 C35 -0.7(7) . . . . ?
C33 C34 C35 C30 0.2(7) . . . . ?
C31 C30 C35 C34 0.6(6) . . . . ?
C4 C30 C35 C34 178.4(4) . . . . ?
